data_9007144
loop_
_publ_author_name
'Reece, J. J.'
'Redfern, S. A. T.'
'Welch, M. D.'
'Henderson, C. M. B.'
'McCammon, C. A.'

_publ_section_title
;
 Temperature-dependent Fe-Mn order-disorder behaviour in amphiboles
 Sample: BM40798, T = 500 C
 Locality: Langban, Sweden
;
_journal_name_full 'Physics and Chemistry of Minerals'
_journal_page_first 562
_journal_page_last 570
_journal_paper_doi 10.1007/s00269-002-0267-1
_journal_volume 29
_journal_year 2002
_chemical_formula_sum 'Ca0.1 Fe3.938 H2 Mg1.252 Mn1.898 O24 Si7.812'
_chemical_name_mineral Manganogrunerite
_space_group_IT_number 12
_symmetry_space_group_name_Hall '-C 2y'
_symmetry_space_group_name_H-M 'C 1 2/m 1'
_cell_angle_alpha 90
_cell_angle_beta 101.9161
_cell_angle_gamma 90
_cell_length_a 9.68020
_cell_length_b 18.3852
_cell_formula_units_Z 2
_cell_length_c 5.34547
_cell_volume 930.846
_diffrn_ambient_temperature 773.15
_exptl_crystal_density_diffrn 3.440
_cod_original_formula_sum 'Mn1.898 Fe3.938 Mg1.252 Ca.1 Si7.812 H2 O24'
_cod_database_code 9007144

loop_
_symmetry_equiv_pos_as_xyz
x,y,z
1/2+x,1/2+y,z
x,-y,z
1/2+x,1/2-y,z
-x,y,-z
1/2-x,1/2+y,-z
-x,-y,-z
1/2-x,1/2-y,-z

loop_
_atom_site_label
_atom_site_fract_x
_atom_site_fract_y
_atom_site_fract_z
_atom_site_occupancy
_atom_site_U_iso_or_equiv
MnM1 0.00000 0.08800 0.50000 0.19800 0.01646
FeM1 0.00000 0.08800 0.50000 0.65100 0.01646
MgM1 0.00000 0.08800 0.50000 0.15100 0.01646
MnM2 0.00000 0.17930 0.00000 0.22500 0.00595
FeM2 0.00000 0.17930 0.00000 0.39700 0.00595
MgM2 0.00000 0.17930 0.00000 0.37800 0.00595
MnM3 0.00000 0.00000 0.00000 0.11400 0.03483
FeM3 0.00000 0.00000 0.00000 0.69200 0.03483
MgM3 0.00000 0.00000 0.00000 0.19400 0.03483
MnM4 0.00000 0.25700 0.50000 0.46900 0.05826
CaM4 0.00000 0.25700 0.50000 0.05000 0.05826
FeM4 0.00000 0.25700 0.50000 0.48100 0.05826
SiT1 0.28130 0.08410 0.26690 0.95300 0.01444
FeT1 0.28130 0.08410 0.26690 0.04700 0.01444
SiT2 0.30100 0.16590 0.78490 1.00000 0.01317
H1 0.19880 0.00000 0.70600 1.00000 0.14945
O1 0.11260 0.08830 0.20900 1.00000 0.01887
O2 0.12410 0.17370 0.70990 1.00000 0.01824
O3 0.11480 0.00000 0.71460 1.00000 0.01735
O4 0.37620 0.24040 0.76700 1.00000 0.02280
O5 0.34650 0.12720 0.05430 1.00000 0.02330
O6 0.34710 0.12080 0.55290 1.00000 0.02267
O7 0.33450 0.00000 0.26910 1.00000 0.02166
